data_1530298
loop_
_publ_author_name
'Linde, S.A.'
'Gorbunova, Yu.E.'
'Lavrov, A.V.'

_publ_section_title
;
 Crystal structure of K4 U O2 (P O4)2
;
_journal_name_full 'Zhurnal Neorganicheskoi Khimii'
_journal_page_first 1992
_journal_page_last 1994
_journal_volume 25
_journal_year 1980
_chemical_formula_sum 'K4 O10 P2 U'
_chemical_name_systematic 'K4 U O2 (P O4)2'
_space_group_IT_number 137
_symmetry_space_group_name_Hall '-P 4ac 2a'
_symmetry_space_group_name_H-M 'P 42/n m c :2'
_cell_angle_alpha 90
_cell_angle_beta 90
_cell_angle_gamma 90
_cell_formula_units_Z 2
_cell_length_a 6.985
_cell_length_b 6.985
_cell_length_c 11.865
_cell_volume 578.896
_citation_journal_id_ASTM ZNOKAQ
_cod_data_source_file Linde_ZNOKAQ_1980_686.cif
_cod_data_source_block K4O10P2U1
_cod_original_cell_volume 578.8961
_cod_original_formula_sum 'K4 O10 P2 U1'
_cod_database_code 1530298

loop_
_symmetry_equiv_pos_as_xyz
x,y,z
-y+1/2,x,z+1/2
-x+1/2,-y+1/2,z
y,-x+1/2,z+1/2
x+1/2,-y,-z
y+1/2,x+1/2,-z+1/2
-x,y+1/2,-z
-y,-x,-z+1/2
-x,-y,-z
y-1/2,-x,-z-1/2
x-1/2,y-1/2,-z
-y,x-1/2,-z-1/2
-x-1/2,y,z
-y-1/2,-x-1/2,z-1/2
x,-y-1/2,z
y,x,z-1/2

loop_
_atom_site_label
_atom_site_type_symbol
_atom_site_fract_x
_atom_site_fract_y
_atom_site_fract_z
_atom_site_occupancy
_atom_site_U_iso_or_equiv
O1 O-2 0.75 0.5719 0.2403 1 0.0
K1 K+1 0.502 0.75 0.416 1 0.0
O3 O-2 0.25 0.4307 0.4163 1 0.0
P1 P+5 0.25 0.25 0.3318 1 0.0
U1 U+6 0.75 0.25 0.25 1 0.0
O2 O-2 0.75 0.25 0.4017 1 0.0
